data_7216661
loop_
_publ_author_name
'Aaker\"oy, Christer B.'
'Wijethunga, Tharanga K.'
'Haj, Mohammad Abul'
'Desper, John'
'Moore, Curtis'

_publ_section_title
;
 The structural landscape of heteroaryl-2-imidazoles: competing halogen-
 and hydrogen-bond interactions
;
_journal_issue 31
_journal_name_full CrystEngComm
_journal_page_first 7218
_journal_paper_doi 10.1039/C4CE00803K
_journal_volume 16
_journal_year 2014
_chemical_formula_moiety
;
(C8 H7 N3)2 (C6 F4 I2)
;
_chemical_formula_sum 'C22 H14 F4 I2 N6'
_chemical_formula_weight 692.19
_chemical_name_systematic
;
TW-2-27 [2-(3-pyridyl)-imidazole]2, 1,4-diiodotetrafluorobenzene
;
_space_group_IT_number 14
_symmetry_cell_setting monoclinic
_symmetry_space_group_name_Hall '-P 2ybc'
_symmetry_space_group_name_H-M 'P 1 21/c 1'
_atom_sites_solution_hydrogens geom
_atom_sites_solution_primary direct
_atom_sites_solution_secondary difmap
_audit_creation_method SHELXL-97
_cell_angle_alpha 90.00
_cell_angle_beta 100.094(2)
_cell_angle_gamma 90.00
_cell_formula_units_Z 2
_cell_length_a 4.1462(3)
_cell_length_b 27.9646(17)
_cell_length_c 9.9124(6)
_cell_measurement_reflns_used 8525
_cell_measurement_temperature 120(2)
_cell_measurement_theta_max 32.55
_cell_measurement_theta_min 2.55
_cell_volume 1131.52(13)
_computing_cell_refinement 'Bruker SAINT'
_computing_data_collection 'Bruker APEX2'
_computing_data_reduction 'Bruker SAINT'
_computing_molecular_graphics 'Bruker SHELXTL'
_computing_publication_material 'Bruker SHELXTL'
_computing_structure_refinement 'SHELXL-97 (Sheldrick, 2008)'
_computing_structure_solution 'SHELXS-97 (Sheldrick, 2008)'
_diffrn_ambient_temperature 120(2)
_diffrn_measured_fraction_theta_full 0.983
_diffrn_measured_fraction_theta_max 0.934
_diffrn_measurement_device_type 'Bruker APEX-II CCD'
_diffrn_measurement_method '\f and \w scans'
_diffrn_radiation_monochromator graphite
_diffrn_radiation_source 'fine-focus sealed tube'
_diffrn_radiation_type MoK\a
_diffrn_radiation_wavelength 0.71073
_diffrn_reflns_av_R_equivalents 0.0211
_diffrn_reflns_av_sigmaI/netI 0.0263
_diffrn_reflns_limit_h_max 5
_diffrn_reflns_limit_h_min -6
_diffrn_reflns_limit_k_max 39
_diffrn_reflns_limit_k_min -42
_diffrn_reflns_limit_l_max 12
_diffrn_reflns_limit_l_min -15
_diffrn_reflns_number 13291
_diffrn_reflns_theta_full 30.00
_diffrn_reflns_theta_max 32.58
_diffrn_reflns_theta_min 1.46
_exptl_absorpt_coefficient_mu 2.836
_exptl_absorpt_correction_T_max 0.8483
_exptl_absorpt_correction_T_min 0.5259
_exptl_absorpt_correction_type multi-scan
_exptl_absorpt_process_details SADABS
_exptl_crystal_colour colourless
_exptl_crystal_density_diffrn 2.032
_exptl_crystal_density_method 'not measured'
_exptl_crystal_description plate
_exptl_crystal_F_000 660
_exptl_crystal_size_max 0.26
_exptl_crystal_size_mid 0.18
_exptl_crystal_size_min 0.06
_refine_diff_density_max 0.734
_refine_diff_density_min -0.545
_refine_diff_density_rms 0.107
_refine_ls_extinction_method none
_refine_ls_goodness_of_fit_ref 1.022
_refine_ls_hydrogen_treatment mixed
_refine_ls_matrix_type full
_refine_ls_number_parameters 157
_refine_ls_number_reflns 3850
_refine_ls_number_restraints 0
_refine_ls_restrained_S_all 1.022
_refine_ls_R_factor_all 0.0301
_refine_ls_R_factor_gt 0.0254
_refine_ls_shift/su_max 0.002
_refine_ls_shift/su_mean 0.000
_refine_ls_structure_factor_coef Fsqd
_refine_ls_weighting_details 'calc w=1/[\s^2^(Fo^2^)+(0.0300P)^2^+0.7000P] where P=(Fo^2^+2Fc^2^)/3'
_refine_ls_weighting_scheme calc
_refine_ls_wR_factor_gt 0.0586
_refine_ls_wR_factor_ref 0.0607
_reflns_number_gt 3433
_reflns_number_total 3850
_reflns_threshold_expression >2sigma(I)
_cod_data_source_file c4ce00803k2.cif
_cod_data_source_block A2D8
_cod_depositor_comments
;
The following automatic conversions were performed:

'_symmetry_cell_setting' value 'Monoclinic' changed to 'monoclinic'
according to
/usr/data/users/saulius/crontab/automatic-downloads/rss-feeds/RSC/lib/dictionaries/cif_core.dic
dictionary named 'cif_core.dic' version 2.4.2 from 2011-04-26.

Automatic conversion script
Id: cif_fix_values 2281 2013-09-26 08:29:07Z andrius 

 Adding full bibliography for 7216657--7216671.cif.
;
_cod_original_sg_symbol_H-M P2(1)/c
_cod_database_code 7216661

loop_
_symmetry_equiv_pos_as_xyz
'x, y, z'
'-x, y+1/2, -z+1/2'
'-x, -y, -z'
'x, -y-1/2, z-1/2'

loop_
_atom_site_label
_atom_site_type_symbol
_atom_site_fract_x
_atom_site_fract_y
_atom_site_fract_z
_atom_site_U_iso_or_equiv
_atom_site_adp_type
_atom_site_occupancy
_atom_site_symmetry_multiplicity
_atom_site_calc_flag
_atom_site_refinement_flags
N11 N 0.7683(4) 0.23506(6) 0.75966(16) 0.0168(3) Uani 1 1 d .
H11 H 0.741(6) 0.2437(9) 0.842(3) 0.020 Uiso 1 1 d .
C12 C 0.6742(5) 0.26223(7) 0.64663(18) 0.0155(3) Uani 1 1 d .
N13 N 0.7578(5) 0.24164(6) 0.53706(16) 0.0189(3) Uani 1 1 d .
C14 C 0.9100(6) 0.19972(7) 0.5834(2) 0.0213(4) Uani 1 1 d .
H14 H 0.9972 0.1771 0.5279 0.026 Uiso 1 1 calc R
C15 C 0.9178(5) 0.19520(7) 0.7204(2) 0.0201(4) Uani 1 1 d .
H15 H 1.0089 0.1695 0.7774 0.024 Uiso 1 1 calc R
N21 N 0.3358(5) 0.38059(7) 0.52470(18) 0.0227(4) Uani 1 1 d .
C22 C 0.4798(5) 0.33769(8) 0.5335(2) 0.0198(4) Uani 1 1 d .
H22 H 0.5694 0.3269 0.4571 0.024 Uiso 1 1 calc R
C23 C 0.5070(5) 0.30788(7) 0.64700(18) 0.0157(3) Uani 1 1 d .
C24 C 0.3745(5) 0.32447(7) 0.7583(2) 0.0178(4) Uani 1 1 d .
H24 H 0.3862 0.3055 0.8384 0.021 Uiso 1 1 calc R
C25 C 0.2262(5) 0.36883(8) 0.7505(2) 0.0212(4) Uani 1 1 d .
H25 H 0.1360 0.3808 0.8255 0.025 Uiso 1 1 calc R
C26 C 0.2105(5) 0.39554(8) 0.6323(2) 0.0219(4) Uani 1 1 d .
H26 H 0.1060 0.4259 0.6275 0.026 Uiso 1 1 calc R
C31 C 0.4644(5) 0.47357(7) 0.1183(2) 0.0169(4) Uani 1 1 d .
I1 I 0.40774(3) 0.435455(5) 0.294513(12) 0.01839(5) Uani 1 1 d .
C32 C 0.3544(5) 0.52009(7) 0.09883(19) 0.0167(4) Uani 1 1 d .
F32 F 0.2036(3) 0.54129(5) 0.19235(12) 0.0244(3) Uani 1 1 d .
C36 C 0.6108(5) 0.45407(7) 0.0167(2) 0.0173(4) Uani 1 1 d .
F36 F 0.7240(3) 0.40901(4) 0.02723(13) 0.0245(3) Uani 1 1 d .

loop_
_atom_site_aniso_label
_atom_site_aniso_U_11
_atom_site_aniso_U_22
_atom_site_aniso_U_33
_atom_site_aniso_U_23
_atom_site_aniso_U_13
_atom_site_aniso_U_12
N11 0.0246(9) 0.0165(8) 0.0098(7) 0.0006(6) 0.0048(6) 0.0013(6)
C12 0.0211(9) 0.0155(8) 0.0104(7) 0.0001(6) 0.0038(7) -0.0031(7)
N13 0.0277(9) 0.0175(8) 0.0126(7) -0.0018(6) 0.0064(6) -0.0019(7)
C14 0.0306(11) 0.0179(9) 0.0169(9) -0.0014(7) 0.0078(8) 0.0008(8)
C15 0.0285(11) 0.0174(9) 0.0155(8) 0.0014(7) 0.0066(7) 0.0024(8)
N21 0.0289(10) 0.0217(9) 0.0187(8) 0.0045(7) 0.0075(7) 0.0030(7)
C22 0.0259(10) 0.0209(10) 0.0138(8) 0.0025(7) 0.0069(7) 0.0013(8)
C23 0.0177(9) 0.0175(9) 0.0114(8) 0.0000(7) 0.0013(7) -0.0033(7)
C24 0.0206(9) 0.0194(9) 0.0138(8) 0.0010(7) 0.0044(7) -0.0009(7)
C25 0.0244(10) 0.0229(10) 0.0171(9) -0.0002(8) 0.0062(8) 0.0035(8)
C26 0.0242(10) 0.0196(10) 0.0227(10) 0.0024(8) 0.0061(8) 0.0021(8)
C31 0.0172(9) 0.0169(9) 0.0169(8) 0.0032(7) 0.0037(7) -0.0019(7)
I1 0.01956(7) 0.01933(7) 0.01708(7) 0.00528(4) 0.00543(5) 0.00027(5)
C32 0.0180(9) 0.0178(9) 0.0155(8) -0.0002(7) 0.0063(7) 0.0015(7)
F32 0.0325(7) 0.0229(6) 0.0207(6) 0.0006(5) 0.0130(5) 0.0074(5)
C36 0.0199(9) 0.0125(8) 0.0195(9) 0.0029(7) 0.0037(7) 0.0021(7)
F36 0.0345(7) 0.0162(6) 0.0239(6) 0.0031(5) 0.0080(5) 0.0073(5)

loop_
_atom_type_symbol
_atom_type_description
_atom_type_scat_dispersion_real
_atom_type_scat_dispersion_imag
_atom_type_scat_source
C C 0.0033 0.0016 'International Tables Vol C Tables 4.2.6.8 and 6.1.1.4'
H H 0.0000 0.0000 'International Tables Vol C Tables 4.2.6.8 and 6.1.1.4'
N N 0.0061 0.0033 'International Tables Vol C Tables 4.2.6.8 and 6.1.1.4'
F F 0.0171 0.0103 'International Tables Vol C Tables 4.2.6.8 and 6.1.1.4'
I I -0.4742 1.8119 'International Tables Vol C Tables 4.2.6.8 and 6.1.1.4'

loop_
_geom_angle_atom_site_label_1
_geom_angle_atom_site_label_2
_geom_angle_atom_site_label_3
_geom_angle
_geom_angle_site_symmetry_3
C12 N11 C15 107.57(16) .
C12 N11 H11 123.4(17) .
C15 N11 H11 129.0(17) .
N13 C12 N11 110.81(18) .
N13 C12 C23 125.16(17) .
N11 C12 C23 124.02(17) .
C12 N13 C14 105.48(16) .
C15 C14 N13 110.09(18) .
C15 C14 H14 125.0 .
N13 C14 H14 125.0 .
C14 C15 N11 106.04(18) .
C14 C15 H15 127.0 .
N11 C15 H15 127.0 .
C26 N21 C22 117.51(18) .
C26 N21 I1 126.20(14) .
C22 N21 I1 115.70(13) .
N21 C22 C23 124.31(19) .
N21 C22 H22 117.8 .
C23 C22 H22 117.8 .
C22 C23 C24 116.96(19) .
C22 C23 C12 119.77(18) .
C24 C23 C12 123.26(17) .
C25 C24 C23 119.23(18) .
C25 C24 H24 120.4 .
C23 C24 H24 120.4 .
C24 C25 C26 119.1(2) .
C24 C25 H25 120.4 .
C26 C25 H25 120.4 .
N21 C26 C25 122.8(2) .
N21 C26 H26 118.6 .
C25 C26 H26 118.6 .
C36 C31 C32 116.64(17) .
C36 C31 I1 122.47(15) .
C32 C31 I1 120.90(14) .
C31 I1 N21 177.47(7) .
F32 C32 C31 120.10(17) .
F32 C32 C36 118.00(17) 3_665
C31 C32 C36 121.89(18) 3_665
F36 C36 C31 120.53(17) .
F36 C36 C32 118.00(18) 3_665
C31 C36 C32 121.47(18) 3_665

loop_
_geom_bond_atom_site_label_1
_geom_bond_atom_site_label_2
_geom_bond_distance
_geom_bond_site_symmetry_2
N11 C12 1.353(2) .
N11 C15 1.365(3) .
N11 H11 0.88(3) .
C12 N13 1.328(2) .
C12 C23 1.453(3) .
N13 C14 1.372(3) .
C14 C15 1.359(3) .
C14 H14 0.9500 .
C15 H15 0.9500 .
N21 C26 1.333(3) .
N21 C22 1.336(3) .
N21 I1 2.8085(18) .
C22 C23 1.389(3) .
C22 H22 0.9500 .
C23 C24 1.395(3) .
C24 C25 1.381(3) .
C24 H24 0.9500 .
C25 C26 1.382(3) .
C25 H25 0.9500 .
C26 H26 0.9500 .
C31 C36 1.377(3) .
C31 C32 1.381(3) .
C31 I1 2.0945(19) .
C32 F32 1.344(2) .
C32 C36 1.383(3) 3_665
C36 F36 1.342(2) .
C36 C32 1.383(3) 3_665

loop_
_geom_hbond_atom_site_label_D
_geom_hbond_atom_site_label_H
_geom_hbond_atom_site_label_A
_geom_hbond_distance_DH
_geom_hbond_distance_HA
_geom_hbond_distance_DA
_geom_hbond_angle_DHA
_geom_hbond_site_symmetry_A
N11 H11 N13 0.88(3) 1.96(3) 2.834(2) 170(2) 4_566

loop_
_geom_torsion_atom_site_label_1
_geom_torsion_atom_site_label_2
_geom_torsion_atom_site_label_3
_geom_torsion_atom_site_label_4
_geom_torsion
_geom_torsion_site_symmetry_4
C15 N11 C12 N13 -0.2(2) .
C15 N11 C12 C23 -179.74(19) .
N11 C12 N13 C14 0.1(2) .
C23 C12 N13 C14 179.67(19) .
C12 N13 C14 C15 0.0(2) .
N13 C14 C15 N11 -0.1(3) .
C12 N11 C15 C14 0.2(2) .
C26 N21 C22 C23 0.0(3) .
I1 N21 C22 C23 171.68(16) .
N21 C22 C23 C24 -0.1(3) .
N21 C22 C23 C12 -178.9(2) .
N13 C12 C23 C22 -12.6(3) .
N11 C12 C23 C22 166.8(2) .
N13 C12 C23 C24 168.7(2) .
N11 C12 C23 C24 -11.8(3) .
C22 C23 C24 C25 -0.1(3) .
C12 C23 C24 C25 178.56(19) .
C23 C24 C25 C26 0.5(3) .
C22 N21 C26 C25 0.4(3) .
I1 N21 C26 C25 -170.30(16) .
C24 C25 C26 N21 -0.7(3) .
C36 C31 C32 F32 178.81(18) .
I1 C31 C32 F32 -1.2(3) .
C36 C31 C32 C36 0.0(3) 3_665
I1 C31 C32 C36 -179.99(15) 3_665
C32 C31 C36 F36 -179.84(18) .
I1 C31 C36 F36 0.2(3) .
C32 C31 C36 C32 0.0(3) 3_665
I1 C31 C36 C32 179.99(15) 3_665
